data_7111356
loop_
_publ_author_name
'Stadler, Adrian-Mihail'
'Kyritsakas, Nathalie'
'Lehn, Jean-Marie'

_publ_section_title
;
 Reversible folding/unfolding of linear molecular strands into helical
 channel-like complexes upon proton-modulated binding and release of metal
 ions
;
_journal_issue 18
_journal_name_full 'Chemical Communications'
_journal_page_first 2024
_journal_page_last 2025
_journal_paper_doi 10.1039/b407168a
_journal_year 2004
_chemical_formula_moiety 'C49 H44 F12 N16 O13 Pb2 S4'
_chemical_formula_sum 'C49 H44 F12 N16 O13 Pb2 S4'
_chemical_formula_weight 1835.61
_chemical_name_systematic ' ?'
_space_group_IT_number 14
_symmetry_cell_setting monoclinic
_symmetry_space_group_name_Hall '-P 2ybc'
_symmetry_space_group_name_H-M 'P 1 21/c 1'
_cell_angle_alpha 90
_cell_angle_beta 95.117(5)
_cell_angle_gamma 90
_cell_formula_units_Z 4
_cell_length_a 15.2500(2)
_cell_length_b 17.5684(2)
_cell_length_c 24.0749(3)
_cell_measurement_reflns_used 19130
_cell_measurement_temperature 173
_cell_measurement_theta_max 30.0
_cell_measurement_theta_min 1.4
_cell_volume 6424.40(15)
_computing_publication_material CIFGEN_IN_OpenMoleN_(_1997)
_computing_structure_refinement LSFM_OpenMoleN_(_1997)
_computing_structure_solution Direct_methods_(SIR,_Burla_et_al.,_1989)
_diffrn_ambient_temperature 173
_diffrn_measured_fraction_theta_full 0.993
_diffrn_measured_fraction_theta_max 0.993
_diffrn_measurement_details
;
19130 reflections were collected using program Collect
("Collect" Data collection software, Nonius B.V., 1998)
The conditions were as follow : crystal to detector distance =  36. mm.
Scan angle =  0.8 deg 1 scans of   90 sec per frame.
Data collection was divided into  2 set(s)
with the following starting angles and number of frames :

Set 1 Theta =    8.80 Omega =    0.00 Kappa =    0.00  227 frames
Set 2 Theta =   -6.70 Kappa = -163.00 Phi   =    0.00   56 frames
Friedel pairs were averaged. Internal R = 0.05
;
_diffrn_measurement_device_type KappaCCD
_diffrn_measurement_method '\p scans'
_diffrn_radiation_monochromator graphite
_diffrn_radiation_type Mo-K\a
_diffrn_radiation_wavelength 0.71073
_diffrn_reflns_av_R_equivalents 0.050
_diffrn_reflns_av_sigmaI/netI 0.333
_diffrn_reflns_limit_h_max 21
_diffrn_reflns_limit_h_min 0
_diffrn_reflns_limit_k_max 24
_diffrn_reflns_limit_k_min 0
_diffrn_reflns_limit_l_max 33
_diffrn_reflns_limit_l_min -33
_diffrn_reflns_number 19130
_diffrn_reflns_theta_full 29.98
_diffrn_reflns_theta_max 29.98
_diffrn_reflns_theta_min 2.5
_diffrn_source xray_tube
_diffrn_standards_decay_% 0
_exptl_absorpt_coefficient_mu 5.471
_exptl_absorpt_correction_T_max 0.646
_exptl_absorpt_correction_T_min 0.518
_exptl_absorpt_correction_type refdelf_(Walker_&_Stuart,_1983)
_exptl_crystal_colour orange
_exptl_crystal_density_diffrn 1.90
_exptl_crystal_density_method none
_exptl_crystal_description prism
_exptl_crystal_F_000 3560
_exptl_crystal_size_max 0.12
_exptl_crystal_size_mid 0.10
_exptl_crystal_size_min 0.08
_refine_diff_density_max 1.819
_refine_diff_density_min -1.464
_refine_ls_extinction_method none
_refine_ls_goodness_of_fit_all 1.630
_refine_ls_goodness_of_fit_ref 1.201
_refine_ls_hydrogen_treatment noref
_refine_ls_matrix_type full
_refine_ls_number_constraints 43
_refine_ls_number_parameters 838
_refine_ls_number_reflns 11550
_refine_ls_number_restraints -16
_refine_ls_R_factor_all 0.126
_refine_ls_R_factor_gt 0.071
_refine_ls_shift/esd_mean 0.010
_refine_ls_shift/su_max 0.000
_refine_ls_structure_factor_coef F
_refine_ls_weighting_scheme sigma
_refine_ls_wR_factor_all 0.254
_refine_ls_wR_factor_ref 0.086
_reflns_number_gt 11550
_reflns_number_total 19130
_reflns_threshold_expression >3.0\s(I)
_cod_data_source_file b407168asup1.cif
_cod_data_source_block st1318
_cod_original_cell_volume 6424.4(1)
_cod_database_code 7111356

loop_
_symmetry_equiv_pos_as_xyz
x,y,z
-x,1/2+y,1/2-z
-x,-y,-z
+x,1/2-y,1/2+z

loop_
_atom_site_label
_atom_site_fract_x
_atom_site_fract_y
_atom_site_fract_z
_atom_site_U_iso_or_equiv
_atom_site_adp_type
_atom_site_calc_flag
_atom_site_calc_attached_atom
_atom_site_type_symbol
PB1 0.34843(3) 0.07220(3) 0.74609(2) 0.0530(2) Uani ? ? Pb
PB2 0.15538(3) -0.03900(2) 0.80881(2) 0.0552(2) Uani ? ? Pb
N1 0.3447(6) 0.2207(5) 0.7493(4) 0.057(5) Uani ? ? N
C1 0.3824(9) 0.2567(7) 0.7934(5) 0.064(7) Uani ? ? C
C2 0.394(1) 0.3342(8) 0.7953(7) 0.078(9) Uani ? ? C
C3 0.365(1) 0.3752(8) 0.7498(8) 0.09(1) Uani ? ? C
C4 0.325(1) 0.3402(8) 0.7043(7) 0.074(8) Uani ? ? C
C5 0.3161(8) 0.2615(7) 0.7050(6) 0.058(6) Uani ? ? C
N2 0.2729(7) 0.2236(5) 0.6590(4) 0.059(5) Uani ? ? N
C6 0.228(1) 0.2623(8) 0.6120(6) 0.076(8) Uani ? ? C
N3 0.2832(6) 0.1459(5) 0.6590(4) 0.055(5) Uani ? ? N
C7 0.2548(8) 0.1083(7) 0.6149(5) 0.059(6) Uani ? ? C
C8 0.2667(8) 0.0268(7) 0.6129(5) 0.059(6) Uani ? ? C
N4 0.3035(6) -0.0104(5) 0.6598(4) 0.053(5) Uani ? ? N
C9 0.3187(8) -0.0850(6) 0.6570(5) 0.054(6) Uani ? ? C
C10 0.298(1) -0.1267(8) 0.6081(6) 0.073(8) Uani ? ? C
C11 0.260(1) -0.0904(8) 0.5617(6) 0.079(9) Uani ? ? C
C12 0.243(1) -0.0130(9) 0.5641(5) 0.072(8) Uani ? ? C
C13 0.3536(8) -0.1261(7) 0.7068(6) 0.061(7) Uani ? ? C
N5 0.3593(6) -0.0905(5) 0.7545(4) 0.053(5) Uani ? ? N
N6 0.3905(7) -0.1279(6) 0.8012(4) 0.062(6) Uani ? ? N
C14 0.422(1) -0.2069(8) 0.7996(6) 0.075(8) Uani ? ? C
C15 0.3906(8) -0.0877(7) 0.8503(6) 0.060(7) Uani ? ? C
C16 0.438(1) -0.1135(9) 0.8995(6) 0.078(9) Uani ? ? C
C17 0.432(1) -0.068(1) 0.9467(6) 0.09(1) Uani ? ? C
C18 0.387(1) -0.001(1) 0.9451(6) 0.082(9) Uani ? ? C
C19 0.3441(8) 0.0206(8) 0.8948(5) 0.063(7) Uani ? ? C
N7 0.3443(7) -0.0224(6) 0.8488(4) 0.059(5) Uani ? ? N
C20 0.2940(9) 0.0924(7) 0.8885(6) 0.072(7) Uani ? ? C
C21 0.298(1) 0.1508(9) 0.9279(7) 0.10(1) Uani ? ? C
C22 0.244(1) 0.2134(9) 0.9191(7) 0.12(1) Uani ? ? C
C23 0.192(1) 0.2182(8) 0.8718(8) 0.11(1) Uani ? ? C
C24 0.191(1) 0.1611(7) 0.8321(6) 0.073(8) Uani ? ? C
N8 0.2419(7) 0.0991(5) 0.8407(4) 0.060(5) Uani ? ? N
C25 0.1368(8) 0.1639(6) 0.7768(6) 0.064(7) Uani ? ? C
C26 0.094(1) 0.2292(8) 0.7578(8) 0.080(9) Uani ? ? C
C27 0.047(1) 0.2280(8) 0.7060(9) 0.09(1) Uani ? ? C
C28 0.0397(9) 0.1620(8) 0.6760(8) 0.081(9) Uani ? ? C
C29 0.0828(8) 0.0970(7) 0.6987(6) 0.062(6) Uani ? ? C
N9 0.1306(7) 0.0978(5) 0.7468(4) 0.058(5) Uani ? ? N
N10 0.0772(7) 0.0283(5) 0.6686(4) 0.060(5) Uani ? ? N
C30 0.029(1) 0.0223(9) 0.6141(7) 0.09(1) Uani ? ? C
N11 0.1064(7) -0.0355(5) 0.6971(4) 0.057(5) Uani ? ? N
C31 0.0984(9) -0.0999(7) 0.6722(5) 0.062(7) Uani ? ? C
C32 0.1277(8) -0.1693(7) 0.7018(6) 0.060(7) Uani ? ? C
C33 0.126(1) -0.2373(8) 0.6732(6) 0.073(8) Uani ? ? C
C34 0.153(1) -0.3032(8) 0.6994(7) 0.081(9) Uani ? ? C
C35 0.182(1) -0.2989(7) 0.7548(7) 0.074(8) Uani ? ? C
C36 0.1813(8) -0.2295(7) 0.7832(6) 0.062(7) Uani ? ? C
N12 0.1564(6) -0.1653(5) 0.7555(4) 0.052(5) Uani ? ? N
C37 0.2045(9) -0.2255(7) 0.8425(6) 0.070(7) Uani ? ? C
N13 0.1914(7) -0.1631(6) 0.8688(5) 0.064(6) Uani ? ? N
N14 0.2095(8) -0.1585(6) 0.9242(5) 0.074(7) Uani ? ? N
C38 0.253(1) -0.222(1) 0.9557(7) 0.11(1) Uani ? ? C
C39 0.1770(9) -0.0950(8) 0.9506(6) 0.069(7) Uani ? ? C
C40 0.181(1) -0.090(1) 1.0073(7) 0.10(1) Uani ? ? C
C41 0.148(1) -0.027(1) 1.0318(8) 0.12(1) Uani ? ? C
C42 0.113(1) 0.030(1) 0.9997(8) 0.10(1) Uani ? ? C
C43 0.110(1) 0.0221(9) 0.9419(7) 0.082(9) Uani ? ? C
N15 0.1423(8) -0.0404(6) 0.9173(5) 0.070(6) Uani ? ? N
O1 0.4766(7) 0.0792(9) 0.6890(5) 0.107(8) Uani ? ? O
S1 -0.0681(2) -0.0402(2) 0.8179(2) 0.063(2) Uani ? ? S
O2 0.0019(6) -0.0892(5) 0.8014(4) 0.074(6) Uani ? ? O
O3 -0.1258(7) -0.0770(6) 0.8523(4) 0.091(6) Uani ? ? O
O4 -0.0382(8) 0.0339(6) 0.8335(5) 0.094(7) Uani ? ? O
C44 -0.1351(9) -0.0246(8) 0.7520(6) 0.072(8) Uani ? ? C
F1 -0.0923(7) 0.0160(7) 0.7173(4) 0.117(7) Uani ? ? F
F2 -0.2085(5) 0.0117(5) 0.7593(4) 0.087(5) Uani ? ? F
F3 -0.1563(7) -0.0900(6) 0.7276(4) 0.110(7) Uani ? ? F
S2 -0.0330(3) -0.1604(3) 0.5213(2) 0.108(3) Uani ? ? S
O5 -0.0526(9) -0.1636(8) 0.5794(6) 0.118(9) Uani ? ? O
O6 0.055(1) -0.134(1) 0.5127(9) 0.2029(9) Uani ? ? O
O7 -0.102(1) -0.143(1) 0.4807(7) 0.1567(9) Uani ? ? O
C45 -0.018(2) -0.258(2) 0.511(1) 0.1571(9) Uani ? ? C
F4 0.0056(2) -0.2739(2) 0.4567(1) 0.2182(9) Uani ? ? F
F5 0.0420(2) -0.2940(2) 0.5352(1) 0.2258(9) Uani ? ? F
F6 -0.1009(2) -0.2927(2) 0.5007(1) 0.1780(9) Uani ? ? F
S3 0.5787(3) 0.1250(2) 0.8173(2) 0.079(2) Uani ? ? S
O8 0.4879(7) 0.1018(7) 0.8203(5) 0.091(7) Uani ? ? O
O9 0.6169(8) 0.104(1) 0.7665(5) 0.114(9) Uani ? ? O
O10 0.596(1) 0.2005(7) 0.8346(9) 0.15(1) Uani ? ? O
C46 0.632(1) 0.066(1) 0.8685(7) 0.12(1) Uani ? ? C
F7 0.6196(8) -0.0033(7) 0.8602(5) 0.133(9) Uani ? ? F
F8 0.6099(8) 0.0814(7) 0.9185(5) 0.133(9) Uani ? ? F
F9 0.7200(8) 0.0787(7) 0.8698(5) 0.133(9) Uani ? ? F
S4 0.4392(3) 0.1896(3) 0.5402(2) 0.131(4) Uani ? ? S
O11 0.4830(3) 0.1791(3) 0.5868(2) 0.1887(4) Uani ? ? O
O12 0.4209(3) 0.2716(3) 0.5364(2) 0.1836(4) Uani ? ? O
O13 0.3579(3) 0.1541(3) 0.5181(2) 0.1772(4) Uani ? ? O
C47 0.5052(3) 0.1696(3) 0.4888(2) 0.1710(4) Uani ? ? C
F10 0.5215(3) 0.1007(3) 0.4751(2) 0.1583(4) Uani ? ? F
F11 0.5775(3) 0.2132(3) 0.4909(2) 0.1457(4) Uani ? ? F
F12 0.4732(3) 0.1929(3) 0.4385(2) 0.1583(4) Uani ? ? F
N16 0.768(1) 0.0904(9) 0.6050(6) 0.099(9) Uani ? ? N
C48 0.745(1) 0.0341(8) 0.5991(6) 0.073(8) Uani ? ? C
C49 0.743(2) -0.059(1) 0.591(1) 0.14(2) Uani ? ? C
H1 0.4020 0.2276 0.8253 0.0833 Uiso calc C1 H
H2 0.4224 0.3582 0.8275 0.1049 Uiso calc C2 H
H3 0.3728 0.4288 0.7497 0.1215 Uiso calc C3 H
H4 0.3040 0.3689 0.6725 0.1017 Uiso calc C4 H
H5 0.2274 0.3154 0.6193 0.1010 Uiso calc C6 H
H6 0.2585 0.2532 0.5798 0.1010 Uiso calc C6 H
H7 0.1697 0.2439 0.6058 0.1010 Uiso calc C6 H
H8 0.2261 0.1343 0.5838 0.0764 Uiso calc C7 H
H9 0.3106 -0.1796 0.6070 0.0963 Uiso calc C10 H
H10 0.2452 -0.1180 0.5282 0.1086 Uiso calc C11 H
H11 0.2162 0.0127 0.5324 0.0982 Uiso calc C12 H
H12 0.3718 -0.1776 0.7046 0.0807 Uiso calc C13 H
H13 0.4415 -0.2232 0.8363 0.0979 Uiso calc C14 H
H14 0.3761 -0.2390 0.7845 0.0979 Uiso calc C14 H
H15 0.4702 -0.2096 0.7769 0.0979 Uiso calc C14 H
H16 0.4716 -0.1590 0.9006 0.1023 Uiso calc C16 H
H17 0.4613 -0.0847 0.9812 0.1197 Uiso calc C17 H
H18 0.3852 0.0301 0.9774 0.1079 Uiso calc C18 H
H19 0.3370 0.1473 0.9607 0.1257 Uiso calc C21 H
H20 0.2447 0.2526 0.9463 0.1551 Uiso calc C22 H
H21 0.1543 0.2611 0.8653 0.1484 Uiso calc C23 H
H22 0.0979 0.2742 0.7797 0.1181 Uiso calc C26 H
H23 0.0188 0.2730 0.6915 0.1328 Uiso calc C27 H
H24 0.0066 0.1602 0.6406 0.1132 Uiso calc C28 H
H25 0.0136 0.0718 0.6005 0.1217 Uiso calc C30 H
H26 0.0641 -0.0024 0.5890 0.1217 Uiso calc C30 H
H27 -0.0235 -0.0064 0.6170 0.1217 Uiso calc C30 H
H28 0.0736 -0.1026 0.6347 0.0806 Uiso calc C31 H
H29 0.1067 -0.2382 0.6347 0.0985 Uiso calc C33 H
H30 0.1512 -0.3504 0.6800 0.1114 Uiso calc C34 H
H31 0.2034 -0.3434 0.7740 0.1049 Uiso calc C35 H
H32 0.2292 -0.2685 0.8620 0.0919 Uiso calc C37 H
H33 0.2609 -0.2092 0.9942 0.1524 Uiso calc C38 H
H34 0.2176 -0.2664 0.9509 0.1524 Uiso calc C38 H
H35 0.3088 -0.2314 0.9424 0.1524 Uiso calc C38 H
H36 0.2058 -0.1300 1.0298 0.1272 Uiso calc C40 H
H37 0.1506 -0.0240 1.0712 0.1568 Uiso calc C41 H
H38 0.0901 0.0745 1.0159 0.1323 Uiso calc C42 H
H39 0.0853 0.0618 0.9189 0.1069 Uiso calc C43 H
H40 0.6835 -0.0761 0.5867 0.1856 Uiso calc C49 H
H41 0.7712 -0.0725 0.5587 0.1856 Uiso calc C49 H
H42 0.7726 -0.0828 0.6228 0.1856 Uiso calc C49 H

loop_
_atom_site_aniso_label
_atom_site_aniso_U_11
_atom_site_aniso_U_22
_atom_site_aniso_U_33
_atom_site_aniso_U_12
_atom_site_aniso_U_13
_atom_site_aniso_U_23
_atom_site_aniso_type_symbol
PB1 0.0562(2) 0.0460(2) 0.0576(2) -0.0003(2) 0.0086(2) 0.0007(2) Pb
PB2 0.0596(2) 0.0384(2) 0.0736(3) -0.0071(2) 0.0059(2) 0.0063(2) Pb
N1 0.054(5) 0.051(5) 0.067(6) 0.001(5) 0.005(5) -0.002(5) N
C1 0.069(7) 0.059(7) 0.065(7) 0.004(6) 0.009(6) -0.000(6) C
C2 0.078(9) 0.059(7) 0.10(1) 0.007(7) -0.002(8) -0.019(7) C
C3 0.10(1) 0.050(7) 0.13(1) 0.007(8) -0.00(1) -0.007(8) C
C4 0.082(9) 0.050(7) 0.10(1) 0.008(7) -0.004(8) 0.000(7) C
C5 0.055(6) 0.045(6) 0.079(7) 0.006(5) 0.014(6) 0.003(6) C
N2 0.063(6) 0.045(5) 0.071(6) 0.007(5) 0.006(5) 0.003(5) N
C6 0.079(9) 0.064(7) 0.088(9) 0.019(7) -0.004(8) 0.013(7) C
N3 0.052(5) 0.051(5) 0.061(5) -0.000(4) 0.008(4) 0.003(4) N
C7 0.058(6) 0.058(6) 0.061(6) 0.006(6) 0.009(6) 0.011(6) C
C8 0.057(6) 0.054(6) 0.065(7) 0.002(5) 0.009(6) 0.002(6) C
N4 0.053(5) 0.046(5) 0.062(5) 0.001(4) 0.006(4) -0.006(4) N
C9 0.058(6) 0.039(5) 0.072(7) 0.002(5) 0.016(6) -0.005(5) C
C10 0.10(1) 0.059(7) 0.069(8) 0.003(7) 0.013(7) -0.011(6) C
C11 0.12(1) 0.062(7) 0.063(7) -0.001(8) 0.005(8) -0.019(6) C
C12 0.10(1) 0.080(9) 0.048(6) 0.006(8) -0.004(7) -0.005(6) C
C13 0.060(7) 0.049(6) 0.079(8) 0.003(5) 0.010(6) -0.010(6) C
N5 0.058(5) 0.038(4) 0.067(6) 0.004(4) -0.002(5) 0.005(4) N
N6 0.070(6) 0.050(5) 0.068(6) 0.007(5) 0.008(5) 0.003(5) N
C14 0.084(9) 0.057(7) 0.086(9) 0.020(7) 0.019(7) 0.013(7) C
C15 0.049(6) 0.059(7) 0.076(8) -0.002(5) -0.001(6) 0.011(6) C
C16 0.070(8) 0.085(9) 0.079(9) 0.005(8) -0.007(7) 0.008(8) C
C17 0.074(9) 0.13(1) 0.070(8) -0.017(9) -0.014(7) 0.005(9) C
C18 0.080(9) 0.10(1) 0.069(8) -0.018(8) 0.005(7) -0.014(8) C
C19 0.060(7) 0.071(7) 0.058(6) -0.015(6) 0.008(6) -0.005(6) C
N7 0.066(6) 0.053(5) 0.060(5) -0.005(5) 0.011(5) -0.005(5) N
C20 0.071(7) 0.064(7) 0.081(8) -0.027(6) 0.026(6) -0.021(6) C
C21 0.12(1) 0.086(9) 0.091(9) -0.023(9) 0.027(9) -0.040(7) C
C22 0.17(2) 0.086(9) 0.105(9) -0.02(1) 0.05(1) -0.057(7) C
C23 0.15(1) 0.054(7) 0.15(1) 0.005(8) 0.06(1) -0.045(7) C
C24 0.086(8) 0.049(6) 0.093(8) -0.012(6) 0.037(7) -0.009(6) C
N8 0.066(6) 0.042(4) 0.079(6) -0.010(4) 0.022(5) -0.015(5) N
C25 0.066(6) 0.035(5) 0.116(9) 0.005(5) 0.043(6) 0.002(6) C
C26 0.072(8) 0.045(6) 0.16(1) 0.006(6) 0.026(9) -0.006(8) C
C27 0.073(9) 0.052(7) 0.18(2) 0.014(7) 0.02(1) 0.02(1) C
C28 0.062(8) 0.061(7) 0.14(1) 0.015(6) 0.013(8) 0.030(8) C
C29 0.057(6) 0.047(5) 0.091(8) 0.006(5) 0.030(6) 0.024(5) C
N9 0.067(6) 0.038(4) 0.078(6) 0.008(4) 0.022(5) 0.009(4) N
N10 0.073(6) 0.037(4) 0.079(6) 0.004(5) 0.015(5) 0.014(4) N
C30 0.11(1) 0.085(9) 0.083(9) 0.027(9) 0.001(9) 0.023(8) C
N11 0.065(6) 0.042(4) 0.067(5) 0.007(4) 0.016(5) 0.009(4) N
C31 0.066(7) 0.058(6) 0.062(7) -0.002(6) 0.005(6) 0.002(6) C
C32 0.058(7) 0.046(6) 0.079(8) 0.003(5) 0.015(6) -0.001(6) C
C33 0.10(1) 0.053(7) 0.078(8) 0.005(7) 0.002(8) 0.002(7) C
C34 0.11(1) 0.051(7) 0.10(1) 0.010(8) 0.004(9) -0.007(7) C
C35 0.09(1) 0.041(6) 0.11(1) 0.010(7) 0.011(9) 0.008(7) C
C36 0.052(6) 0.047(6) 0.095(9) -0.003(5) 0.015(6) 0.014(6) C
N12 0.053(5) 0.037(4) 0.071(6) 0.000(4) 0.009(4) 0.004(4) N
C37 0.065(7) 0.057(7) 0.090(9) 0.005(6) 0.010(7) 0.023(6) C
N13 0.064(6) 0.054(5) 0.078(6) -0.000(5) 0.005(5) 0.010(5) N
N14 0.086(7) 0.063(6) 0.075(7) 0.006(6) -0.003(6) 0.015(6) N
C38 0.15(2) 0.10(1) 0.09(1) 0.03(1) -0.03(1) 0.027(9) C
C39 0.070(8) 0.071(8) 0.065(7) -0.014(7) 0.001(6) 0.010(6) C
C40 0.11(1) 0.10(1) 0.08(1) 0.02(1) 0.007(9) 0.014(9) C
C41 0.14(2) 0.15(2) 0.08(1) 0.03(1) 0.02(1) 0.01(1) C
C42 0.09(1) 0.11(1) 0.10(1) 0.01(1) 0.01(1) -0.01(1) C
C43 0.077(9) 0.09(1) 0.083(9) 0.005(8) 0.012(8) -0.001(8) C
N15 0.074(7) 0.057(6) 0.082(7) 0.005(5) 0.011(6) 0.012(5) N
O1 0.071(6) 0.18(1) 0.096(7) -0.006(8) 0.021(6) -0.008(8) O
S1 0.060(2) 0.049(1) 0.084(2) -0.003(1) 0.013(2) 0.002(2) S
O2 0.059(5) 0.066(5) 0.107(7) 0.007(4) 0.013(5) -0.002(5) O
O3 0.083(6) 0.099(7) 0.092(6) -0.011(6) 0.028(5) 0.017(6) O
O4 0.110(8) 0.058(5) 0.129(9) -0.005(6) -0.009(7) -0.005(6) O
C44 0.065(8) 0.065(7) 0.089(9) -0.005(7) 0.008(7) 0.001(7) C
F1 0.092(6) 0.152(8) 0.115(6) -0.010(6) 0.018(5) 0.048(6) F
F2 0.066(5) 0.081(5) 0.125(7) 0.015(4) 0.006(5) 0.008(5) F
F3 0.118(7) 0.091(6) 0.124(7) 0.013(6) -0.020(6) -0.034(5) F
S2 0.110(3) 0.113(3) 0.103(3) -0.013(3) -0.023(3) 0.019(3) S
O5 0.118(9) 0.12(1) 0.118(9) 0.000(8) 0.011(8) 0.000(8) O
O6 0.2029(9) 0.20(2) 0.20(2) 0.00(2) 0.02(2) 0.00(2) O
O7 0.1567(9) 0.16(1) 0.16(1) 0.00(1) 0.01(1) 0.00(1) O
C45 0.1571(9) 0.16(2) 0.16(2) 0.00(2) 0.01(2) 0.00(2) C
F4 0.2182(9) 0.22(2) 0.22(2) 0.00(2) 0.02(1) 0.00(1) F
F5 0.2258(9) 0.23(2) 0.23(2) 0.00(2) 0.02(1) 0.00(2) F
F6 0.1780(9) 0.18(1) 0.18(1) 0.00(1) 0.02(1) 0.00(1) F
S3 0.066(2) 0.077(2) 0.098(3) -0.007(2) -0.002(2) 0.011(2) S
O8 0.065(6) 0.104(8) 0.111(8) -0.009(6) 0.002(6) 0.016(7) O
O9 0.083(7) 0.22(1) 0.081(7) -0.004(9) 0.021(6) 0.020(9) O
O10 0.16(1) 0.073(7) 0.27(2) -0.047(7) 0.03(1) 0.00(1) O
C46 0.10(1) 0.19(2) 0.08(1) 0.02(1) 0.02(1) 0.04(1) C
F7 0.133(9) 0.133(9) 0.133(9) 0.000(8) 0.012(7) 0.000(8) F
F8 0.133(9) 0.133(9) 0.133(9) 0.000(8) 0.012(8) 0.000(8) F
F9 0.133(9) 0.133(9) 0.133(9) 0.000(8) 0.012(8) 0.000(8) F
S4 0.119(3) 0.207(6) 0.092(3) -0.016(4) 0.017(3) -0.037(4) S
O11 0.1887(3) 0.19(2) 0.19(2) 0.00(2) 0.02(1) 0.00(1) O
O12 0.1836(3) 0.18(2) 0.18(2) 0.00(1) 0.02(1) 0.00(1) O
O13 0.1772(3) 0.18(2) 0.18(2) 0.00(1) 0.02(1) 0.00(1) O
C47 0.1710(3) 0.17(2) 0.17(2) 0.00(2) 0.02(2) 0.00(2) C
F10 0.1583(3) 0.16(1) 0.16(1) 0.00(1) 0.014(9) 0.00(1) F
F11 0.1457(3) 0.15(1) 0.15(1) 0.000(9) 0.013(8) 0.000(9) F
F12 0.1583(3) 0.16(1) 0.16(1) 0.00(1) 0.014(9) 0.00(1) F
N16 0.099(9) 0.10(1) 0.099(9) 0.000(8) 0.009(8) 0.000(8) N
C48 0.073(8) 0.073(8) 0.073(8) 0.000(7) 0.006(7) 0.000(7) C
C49 0.14(2) 0.14(2) 0.14(2) 0.00(2) 0.01(2) 0.00(2) C

loop_
_atom_type_symbol
_atom_type_scat_dispersion_real
_atom_type_scat_dispersion_imag
_atom_type_scat_source
C 0.002 0.002 International_Tables_Vol_IV_Table_2.3.1
H 0.000 0.000 International_Tables_Vol_IV_Table_2.3.1
F 0.014 0.010 International_Tables_Vol_IV_Table_2.3.1
N 0.004 0.003 International_Tables_Vol_IV_Table_2.3.1
O 0.008 0.006 International_Tables_Vol_IV_Table_2.3.1
Pb -4.133 10.102 International_Tables_Vol_IV_Table_2.3.1
S 0.110 0.124 International_Tables_Vol_IV_Table_2.3.1

loop_
_geom_angle_atom_site_label_1
_geom_angle_atom_site_label_2
_geom_angle_atom_site_label_3
_geom_angle
N1 PB1 N3 61.0(3)
N1 PB1 N4 125.6(3)
N1 PB1 N5 174.1(3)
N1 PB1 O1 89.3(4)
N1 PB1 O8 78.8(3)
N3 PB1 N4 64.7(3)
N3 PB1 N5 124.9(3)
N3 PB1 O1 78.0(4)
N3 PB1 O8 131.5(3)
N4 PB1 N5 60.3(3)
N4 PB1 O1 75.4(4)
N4 PB1 O8 141.1(3)
N5 PB1 O1 92.5(4)
N5 PB1 O8 96.2(3)
O1 PB1 O8 75.3(4)
N8 PB2 N9 56.9(3)
N8 PB2 N11 109.1(3)
N8 PB2 N12 148.5(3)
N8 PB2 N13 119.3(3)
N8 PB2 N15 79.3(3)
N8 PB2 O2 137.2(3)
N9 PB2 N11 56.6(3)
N9 PB2 N12 118.4(3)
N9 PB2 N13 175.5(3)
N9 PB2 N15 120.7(3)
N9 PB2 O2 100.5(3)
N11 PB2 N12 62.6(3)
N11 PB2 N13 125.6(3)
N11 PB2 N15 159.8(3)
N11 PB2 O2 76.4(3)
N12 PB2 N13 63.3(3)
N12 PB2 N15 119.5(3)
N12 PB2 O2 72.9(3)
N13 PB2 N15 58.8(4)
N13 PB2 O2 84.0(3)
N15 PB2 O2 85.1(4)
C1 N1 C5 118(1)
N1 C1 C2 123(1)
C1 C2 C3 117(1)
C2 C3 C4 120(1)
C3 C4 C5 118(1)
N1 C5 C4 121(1)
N1 C5 N2 118(1)
C4 C5 N2 120(1)
C5 N2 C6 123(1)
C5 N2 N3 115(1)
C6 N2 N3 121(1)
N2 N3 C7 118(1)
N3 C7 C8 119(1)
C7 C8 N4 119(1)
C7 C8 C12 120(1)
N4 C8 C12 120(1)
C8 N4 C9 118(1)
N4 C9 C10 122(1)
N4 C9 C13 119(1)
C10 C9 C13 118(1)
C9 C10 C11 119(1)
C10 C11 C12 119(1)
C8 C12 C11 119(1)
C9 C13 N5 118(1)
C13 N5 N6 119(1)
N5 N6 C14 121(1)
N5 N6 C15 115(1)
C14 N6 C15 122(1)
N6 C15 C16 121(1)
N6 C15 N7 116(1)
C16 C15 N7 121(1)
C15 C16 C17 116(1)
C16 C17 C18 122(1)
C17 C18 C19 117(1)
C18 C19 N7 122(1)
C18 C19 C20 121(1)
N7 C19 C20 115(1)
C15 N7 C19 119(1)
C19 C20 C21 124(1)
C19 C20 N8 115(1)
C21 C20 N8 120(1)
C20 C21 C22 119(1)
C21 C22 C23 119(1)
C22 C23 C24 120(1)
C23 C24 N8 121(1)
C23 C24 C25 123(1)
N8 C24 C25 115(1)
C20 N8 C24 119(1)
C24 C25 C26 121(1)
C24 C25 N9 116(1)
C26 C25 N9 121(1)
C25 C26 C27 118(1)
C26 C27 C28 119(1)
C27 C28 C29 118(1)
C28 C29 N9 122(1)
C28 C29 N10 119(1)
N9 C29 N10 117(1)
C25 N9 C29 118(1)
C29 N10 C30 121(1)
C29 N10 N11 116(1)
C30 N10 N11 120(1)
N10 N11 C31 118(1)
N11 C31 C32 119(1)
C31 C32 C33 119(1)
C31 C32 N12 119(1)
C33 C32 N12 121(1)
C32 C33 C34 120(1)
C33 C34 C35 117(1)
C34 C35 C36 120(1)
C35 C36 N12 120(1)
C35 C36 C37 120(1)
N12 C36 C37 118(1)
C32 N12 C36 119(1)
C36 C37 N13 119(1)
C37 N13 N14 120(1)
N13 N14 C38 120(1)
N13 N14 C39 116(1)
C38 N14 C39 122(1)
N14 C39 C40 121(1)
N14 C39 N15 116(1)
C40 C39 N15 122(1)
C39 C40 C41 120(1)
C40 C41 C42 119(1)
C41 C42 C43 117(1)
C42 C43 N15 122(1)
C39 N15 C43 117(1)
O2 S1 O3 113.5(7)
O2 S1 O4 113.0(7)
O2 S1 C44 102.7(7)
O3 S1 O4 117.6(8)
O3 S1 C44 104.3(7)
O4 S1 C44 103.5(7)
S1 C44 F1 111(1)
S1 C44 F2 111(1)
S1 C44 F3 110(1)
F1 C44 F2 107(1)
F1 C44 F3 107(1)
F2 C44 F3 107(1)
O5 S2 O6 114(1)
O5 S2 O7 118(1)
O5 S2 C45 98(1)
O6 S2 O7 118(1)
O6 S2 C45 99(1)
O7 S2 C45 102(1)
S2 C45 F4 112(1)
S2 C45 F5 122(2)
S2 C45 F6 109(1)
F4 C45 F5 95(2)
F4 C45 F6 93(1)
F5 C45 F6 118(2)
O8 S3 O9 115.3(8)
O8 S3 O10 114.0(9)
O8 S3 C46 100(1)
O9 S3 O10 114(1)
O9 S3 C46 104(1)
O10 S3 C46 106(1)
S3 C46 F7 114(2)
S3 C46 F8 112(1)
S3 C46 F9 108(1)
F7 C46 F8 107(2)
F7 C46 F9 107(2)
F8 C46 F9 106(2)
O11 S4 O12 106.2(4)
O11 S4 O13 129.0(4)
O11 S4 C47 108.4(3)
O12 S4 O13 104.3(3)
O12 S4 C47 106.2(3)
O13 S4 C47 100.8(3)
S4 C47 F10 121.5(2)
S4 C47 F11 113.1(2)
S4 C47 F12 114.0(2)
N16 C48 C49 162(2)

loop_
_geom_bond_atom_site_label_1
_geom_bond_atom_site_label_2
_geom_bond_distance
PB1 N1 2.61(1)
PB1 N3 2.59(1)
PB1 N4 2.575(9)
PB1 N5 2.869(9)
PB1 O1 2.49(1)
PB1 O8 2.70(1)
PB2 N8 2.83(1)
PB2 N9 2.84(1)
PB2 N11 2.73(1)
PB2 N12 2.565(9)
PB2 N13 2.65(1)
PB2 N15 2.64(1)
PB2 O2 2.493(9)
N1 C1 1.32(2)
N1 C5 1.33(2)
C1 C2 1.37(2)
C2 C3 1.35(2)
C3 C4 1.35(2)
C4 C5 1.39(2)
C5 N2 1.40(2)
N2 C6 1.44(2)
N2 N3 1.37(1)
N3 C7 1.29(2)
C7 C8 1.45(2)
C8 N4 1.38(2)
C8 C12 1.39(2)
N4 C9 1.34(1)
C9 C10 1.40(2)
C9 C13 1.46(2)
C10 C11 1.37(2)
C11 C12 1.38(2)
C13 N5 1.30(2)
N5 N6 1.35(1)
N6 C14 1.47(2)
N6 C15 1.38(2)
C15 C16 1.41(2)
C15 N7 1.35(2)
C16 C17 1.40(2)
C17 C18 1.37(2)
C18 C19 1.38(2)
C19 N7 1.34(2)
C19 C20 1.47(2)
C20 C21 1.40(2)
C20 N8 1.34(2)
C21 C22 1.37(3)
C22 C23 1.34(3)
C23 C24 1.38(2)
C24 N8 1.34(2)
C24 C25 1.51(2)
C25 C26 1.37(2)
C25 N9 1.37(2)
C26 C27 1.39(3)
C27 C28 1.37(2)
C28 C29 1.40(2)
C29 N9 1.31(2)
C29 N10 1.41(2)
N10 C30 1.45(2)
N10 N11 1.37(1)
N11 C31 1.28(2)
C31 C32 1.46(2)
C32 C33 1.38(2)
C32 N12 1.33(2)
C33 C34 1.36(2)
C34 C35 1.37(2)
C35 C36 1.40(2)
C36 N12 1.35(1)
C36 C37 1.44(2)
C37 N13 1.29(2)
N13 N14 1.34(2)
N14 C38 1.47(2)
N14 C39 1.40(2)
C39 C40 1.36(2)
C39 N15 1.33(2)
C40 C41 1.36(3)
C41 C42 1.36(3)
C42 C43 1.39(2)
C43 N15 1.36(2)
S1 O2 1.45(1)
S1 O3 1.42(1)
S1 O4 1.42(1)
S1 C44 1.83(2)
C44 F1 1.31(2)
C44 F2 1.31(2)
C44 F3 1.32(2)
S2 O5 1.46(1)
S2 O6 1.45(2)
S2 O7 1.41(2)
S2 C45 1.74(3)
C45 F4 1.41(3)
C45 F5 1.23(3)
C45 F6 1.41(3)
S3 O8 1.45(1)
S3 O9 1.45(1)
S3 O10 1.41(1)
S3 C46 1.76(2)
C46 F7 1.25(3)
C46 F8 1.31(2)
C46 F9 1.35(3)
S4 O11 1.266(5)
S4 O12 1.469(6)
S4 O13 1.447(5)
S4 C47 1.700(5)
N16 C48 1.05(2)
C48 C49 1.65(3)
